data_8104774
loop_
_publ_author_name
'Gao, Wei'
'Bai, Yan-Jie'
'Mao, Jia-Le'
'Guo, Xue-Quan'

_publ_section_title
;
 The crystal structure of
 pentakis(carbonyl)-{\m-[2,3-bis(sulfanyl)propan-1-olato]}-(triphenylphosphane)diiron
 (Fe--Fe)C26H21Fe2O6PS2
;
_journal_issue 3
_journal_name_full 'Zeitschrift f\"ur Kristallographie - New Crystal Structures'
_journal_page_first 587
_journal_page_last 589
_journal_paper_doi 10.1515/ncrs-2021-0003
_journal_volume 236
_journal_year 2021
_chemical_formula_moiety 'C26 H21 Fe2 O6 P S2'
_chemical_formula_sum 'C26 H21 Fe2 O6 P S2'
_chemical_formula_weight 636.22
_space_group_crystal_system monoclinic
_space_group_IT_number 14
_space_group_name_Hall '-P 2ybc'
_space_group_name_H-M_alt 'P 1 21/c 1'
_atom_sites_solution_hydrogens geom
_atom_sites_solution_primary direct
_cell_angle_alpha 90
_cell_angle_beta 106.409(2)
_cell_angle_gamma 90
_cell_formula_units_Z 4
_cell_length_a 9.0892(6)
_cell_length_b 27.6631(18)
_cell_length_c 11.3409(8)
_cell_measurement_reflns_used 9877
_cell_measurement_temperature 296(2)
_cell_measurement_theta_max 24.28
_cell_measurement_theta_min 2.38
_cell_volume 2735.4(3)
_computing_molecular_graphics 'Olex2 (Dolomanov et al., 2009) [1]'
_computing_publication_material 'Olex2 (Dolomanov et al., 2009) [1]'
_computing_structure_refinement 'ShelXL (Sheldrick, 2015) [2]'
_computing_structure_solution 'ShelXS (Sheldrick, 2008) [3]'
_diffrn_ambient_temperature 296(2)
_diffrn_measured_fraction_theta_full 0.996
_diffrn_measured_fraction_theta_max 0.996
_diffrn_measurement_device_type 'Bruker D8 QUEST CCD'
_diffrn_measurement_method 'phi and omega scans'
_diffrn_radiation_monochromator graphite
_diffrn_radiation_type MoK\a
_diffrn_radiation_wavelength 0.71073
_diffrn_reflns_av_R_equivalents 0.0897
_diffrn_reflns_av_unetI/netI 0.0439
_diffrn_reflns_Laue_measured_fraction_full 0.996
_diffrn_reflns_Laue_measured_fraction_max 0.996
_diffrn_reflns_limit_h_max 10
_diffrn_reflns_limit_h_min -10
_diffrn_reflns_limit_k_max 32
_diffrn_reflns_limit_k_min -32
_diffrn_reflns_limit_l_max 13
_diffrn_reflns_limit_l_min -13
_diffrn_reflns_number 63350
_diffrn_reflns_point_group_measured_fraction_full 0.996
_diffrn_reflns_point_group_measured_fraction_max 0.996
_diffrn_reflns_theta_full 25.067
_diffrn_reflns_theta_max 25.067
_diffrn_reflns_theta_min 2.449
_exptl_absorpt_coefficient_mu 1.310
_exptl_absorpt_correction_T_max 0.7452
_exptl_absorpt_correction_T_min 0.6495
_exptl_absorpt_correction_type multi-scan
_exptl_absorpt_process_details
'SADABS-2016/2 (Bruker,2016/2) was used for absorption correction. wR2(int) was 0.1397 before and 0.0629 after correction. The Ratio of minimum to maximum transmission is 0.8716. The \l/2 correction factor is Not present.'
_exptl_crystal_colour 'metallic reddish red'
_exptl_crystal_colour_lustre metallic
_exptl_crystal_colour_modifier reddish
_exptl_crystal_colour_primary red
_exptl_crystal_density_diffrn 1.545
_exptl_crystal_density_meas .
_exptl_crystal_description block
_exptl_crystal_F_000 1296
_exptl_crystal_size_max 0.32
_exptl_crystal_size_mid 0.24
_exptl_crystal_size_min 0.22
_refine_diff_density_max 1.461
_refine_diff_density_min -1.044
_refine_diff_density_rms 0.090
_refine_ls_extinction_coef .
_refine_ls_extinction_method none
_refine_ls_goodness_of_fit_ref 1.075
_refine_ls_hydrogen_treatment constr
_refine_ls_matrix_type full
_refine_ls_number_parameters 344
_refine_ls_number_reflns 4837
_refine_ls_number_restraints 1
_refine_ls_restrained_S_all 1.076
_refine_ls_R_factor_all 0.1081
_refine_ls_R_factor_gt 0.0670
_refine_ls_shift/su_max 0.000
_refine_ls_shift/su_mean 0.000
_refine_ls_structure_factor_coef Fsqd
_refine_ls_weighting_details 'w=1/[\s^2^(Fo^2^)+(0.0491P)^2^+11.5614P] where P=(Fo^2^+2Fc^2^)/3'
_refine_ls_weighting_scheme calc
_refine_ls_wR_factor_gt 0.1436
_refine_ls_wR_factor_ref 0.1620
_reflns_Friedel_coverage 0.000
_reflns_Friedel_fraction_full .
_reflns_Friedel_fraction_max .
_reflns_number_gt 3418
_reflns_number_total 4837
_reflns_threshold_expression 'I > 2\s(I)'
_cod_data_source_file suppl_j_ncrs-2021-0003_suppl.cif
_cod_data_source_block 20190703c_0m
_cod_database_code 8104774
_shelx_space_group_comment
;
The symmetry employed for this shelxl refinement is uniquely defined
by the following loop, which should always be used as a source of
symmetry information in preference to the above space-group names.
They are only intended as comments.
;
_shelx_estimated_absorpt_t_max 0.761
_shelx_estimated_absorpt_t_min 0.679
_olex2_refinement_description
;
1. Fixed Uiso
 At 1.2 times of:
  All C(H) groups, All C(H,H) groups, All C(H,H,H,H) groups
 At 1.5 times of:
  All O(H) groups
2. Rigid bond restraints
 O6, C8
 with sigma for 1-2 distances of 0.01 and sigma for 1-3 distances of 0.02
3. Others
 Sof(O6A)=Sof(H6A)=Sof(H8BC)=Sof(H8BD)=1-FVAR(1)
 Sof(O6)=Sof(H6)=Sof(H8AA)=Sof(H8AB)=FVAR(1)
4.a Ternary CH refined with riding coordinates:
 C7(H7)
4.b Secondary CH2 refined with riding coordinates:
 C6(H6B,H6C), C8(H8AA,H8AB), C8(H8BC,H8BD)
4.c Aromatic/amide H refined with riding coordinates:
 C10(H10), C11(H11), C12(H12), C13(H13), C14(H14), C16(H16), C17(H17),
 C18(H18), C19(H19), C20(H20), C22(H22), C23(H23), C24(H24), C25(H25), C26(H26)
4.d Tetrahedral OH refined with riding coordinates:
 O6(H6), O6A(H6A)
;

loop_
_space_group_symop_operation_xyz
'x, y, z'
'-x, y+1/2, -z+1/2'
'-x, -y, -z'
'x, -y-1/2, z-1/2'

loop_
_atom_site_label
_atom_site_type_symbol
_atom_site_fract_x
_atom_site_fract_y
_atom_site_fract_z
_atom_site_U_iso_or_equiv
_atom_site_adp_type
_atom_site_occupancy
_atom_site_site_symmetry_order
_atom_site_calc_flag
_atom_site_refinement_flags_posn
_atom_site_refinement_flags_adp
_atom_site_refinement_flags_occupancy
_atom_site_disorder_assembly
_atom_site_disorder_group
Fe1 Fe 0.15445(10) 0.47736(3) 0.78454(10) 0.0539(3) Uani 1 1 d . . . . .
Fe2 Fe 0.04267(9) 0.39648(3) 0.80761(8) 0.0408(2) Uani 1 1 d . . . . .
S1 S 0.0102(2) 0.43417(6) 0.62538(18) 0.0630(5) Uani 1 1 d . . . . .
S2 S -0.0601(2) 0.46758(6) 0.8423(2) 0.0666(6) Uani 1 1 d . . . . .
P1 P -0.14211(17) 0.34028(5) 0.77659(14) 0.0377(4) Uani 1 1 d . . . . .
O1 O 0.1284(9) 0.5793(2) 0.7129(7) 0.116(2) Uani 1 1 d . . . . .
O2 O 0.3498(7) 0.4877(3) 1.0349(6) 0.095(2) Uani 1 1 d . . . . .
O3 O 0.4231(7) 0.4501(3) 0.7076(7) 0.110(2) Uani 1 1 d . . . . .
O4 O 0.1733(7) 0.3814(2) 1.0694(5) 0.0915(19) Uani 1 1 d . . . . .
O5 O 0.2586(6) 0.3345(2) 0.7345(5) 0.0789(16) Uani 1 1 d . . . . .
O6 O -0.3938(18) 0.5321(5) 0.5693(15) 0.177(9) Uani 0.589(16) 1 d . U P A 1
H6 H -0.4199 0.5054 0.5395 0.265 Uiso 0.589(16) 1 calc R . P A 1
O6A O -0.190(2) 0.5637(7) 0.673(3) 0.181(14) Uani 0.411(16) 1 d . . P A 2
H6A H -0.1504 0.5572 0.6184 0.271 Uiso 0.411(16) 1 calc R . P A 2
C1 C 0.1361(9) 0.5396(3) 0.7370(8) 0.076(2) Uani 1 1 d . . . . .
C2 C 0.2699(8) 0.4846(3) 0.9364(8) 0.064(2) Uani 1 1 d . . . . .
C3 C 0.3178(9) 0.4613(3) 0.7375(8) 0.071(2) Uani 1 1 d . . . . .
C4 C 0.1203(8) 0.3869(3) 0.9665(7) 0.0583(18) Uani 1 1 d . . . . .
C5 C 0.1747(7) 0.3581(2) 0.7667(6) 0.0493(16) Uani 1 1 d . . . . .
C6 C -0.1707(10) 0.4643(3) 0.5850(9) 0.087(3) Uani 1 1 d . . . . .
H6B H -0.1638 0.4937 0.5401 0.104 Uiso 1 1 calc R . . . .
H6C H -0.2476 0.4436 0.5319 0.104 Uiso 1 1 calc R . . . .
C7 C -0.2161(8) 0.4762(3) 0.6950(10) 0.083(3) Uani 1 1 d . . . . .
H7 H -0.2984 0.4537 0.6975 0.099 Uiso 1 1 calc R . . . .
C8 C -0.2855(14) 0.5268(4) 0.6842(11) 0.114(4) Uani 1 1 d . U . . .
H8AA H -0.3343 0.5318 0.7490 0.137 Uiso 0.589(16) 1 calc R . P A 1
H8AB H -0.2052 0.5508 0.6935 0.137 Uiso 0.589(16) 1 calc R . P A 1
H8BC H -0.3752 0.5274 0.6134 0.137 Uiso 0.411(16) 1 calc R . P A 2
H8BD H -0.3199 0.5328 0.7564 0.137 Uiso 0.411(16) 1 calc R . P A 2
C9 C -0.2793(6) 0.34205(19) 0.6247(5) 0.0384(13) Uani 1 1 d . . . . .
C10 C -0.4319(7) 0.3516(2) 0.6067(6) 0.0518(16) Uani 1 1 d . . . . .
H10 H -0.4697 0.3545 0.6745 0.062 Uiso 1 1 calc R . . . .
C11 C -0.5296(8) 0.3569(3) 0.4918(7) 0.069(2) Uani 1 1 d . . . . .
H11 H -0.6325 0.3638 0.4822 0.082 Uiso 1 1 calc R . . . .
C12 C -0.4774(10) 0.3522(3) 0.3905(7) 0.072(2) Uani 1 1 d . . . . .
H12 H -0.5449 0.3555 0.3123 0.087 Uiso 1 1 calc R . . . .
C13 C -0.3266(9) 0.3427(2) 0.4041(6) 0.0636(19) Uani 1 1 d . . . . .
H13 H -0.2912 0.3394 0.3352 0.076 Uiso 1 1 calc R . . . .
C14 C -0.2258(7) 0.3379(2) 0.5203(6) 0.0486(15) Uani 1 1 d . . . . .
H14 H -0.1225 0.3318 0.5294 0.058 Uiso 1 1 calc R . . . .
C15 C -0.2676(7) 0.3375(2) 0.8774(5) 0.0426(14) Uani 1 1 d . . . . .
C16 C -0.3450(7) 0.2951(3) 0.8861(6) 0.0557(17) Uani 1 1 d . . . . .
H16 H -0.3301 0.2679 0.8429 0.067 Uiso 1 1 calc R . . . .
C17 C -0.4441(8) 0.2930(3) 0.9585(7) 0.069(2) Uani 1 1 d . . . . .
H17 H -0.4953 0.2643 0.9638 0.083 Uiso 1 1 calc R . . . .
C18 C -0.4675(8) 0.3328(3) 1.0225(7) 0.073(2) Uani 1 1 d . . . . .
H18 H -0.5352 0.3313 1.0704 0.088 Uiso 1 1 calc R . . . .
C19 C -0.3904(9) 0.3747(3) 1.0156(7) 0.076(2) Uani 1 1 d . . . . .
H19 H -0.4057 0.4018 1.0592 0.092 Uiso 1 1 calc R . . . .
C20 C -0.2896(8) 0.3769(3) 0.9438(6) 0.0584(18) Uani 1 1 d . . . . .
H20 H -0.2365 0.4054 0.9408 0.070 Uiso 1 1 calc R . . . .
C21 C -0.0634(6) 0.2792(2) 0.7929(5) 0.0399(14) Uani 1 1 d . . . . .
C22 C -0.1010(8) 0.2444(2) 0.7017(6) 0.0532(17) Uani 1 1 d . . . . .
H22 H -0.1704 0.2518 0.6264 0.064 Uiso 1 1 calc R . . . .
C23 C -0.0365(9) 0.1987(3) 0.7211(7) 0.068(2) Uani 1 1 d . . . . .
H23 H -0.0637 0.1757 0.6591 0.081 Uiso 1 1 calc R . . . .
C24 C 0.0663(9) 0.1872(3) 0.8303(8) 0.070(2) Uani 1 1 d . . . . .
H24 H 0.1092 0.1565 0.8428 0.084 Uiso 1 1 calc R . . . .
C25 C 0.1060(8) 0.2210(3) 0.9210(7) 0.067(2) Uani 1 1 d . . . . .
H25 H 0.1764 0.2133 0.9956 0.081 Uiso 1 1 calc R . . . .
C26 C 0.0422(8) 0.2668(2) 0.9028(7) 0.0588(18) Uani 1 1 d . . . . .
H26 H 0.0708 0.2896 0.9655 0.071 Uiso 1 1 calc R . . . .

loop_
_atom_site_aniso_label
_atom_site_aniso_U_11
_atom_site_aniso_U_22
_atom_site_aniso_U_33
_atom_site_aniso_U_23
_atom_site_aniso_U_13
_atom_site_aniso_U_12
Fe1 0.0428(5) 0.0433(5) 0.0778(7) -0.0101(5) 0.0209(5) -0.0106(4)
Fe2 0.0337(5) 0.0400(5) 0.0488(5) -0.0060(4) 0.0115(4) -0.0029(4)
S1 0.0611(11) 0.0511(10) 0.0672(12) 0.0088(9) 0.0026(9) -0.0122(8)
S2 0.0510(10) 0.0471(10) 0.1111(16) -0.0208(10) 0.0383(11) -0.0075(8)
P1 0.0339(8) 0.0351(8) 0.0433(9) -0.0026(7) 0.0095(7) 0.0003(6)
O1 0.140(6) 0.047(4) 0.154(7) 0.003(4) 0.031(5) -0.018(4)
O2 0.072(4) 0.138(6) 0.073(4) -0.017(4) 0.019(3) -0.024(4)
O3 0.076(4) 0.118(5) 0.161(7) -0.041(5) 0.073(4) -0.017(4)
O4 0.114(5) 0.107(5) 0.042(3) -0.003(3) 0.004(3) -0.027(4)
O5 0.058(3) 0.089(4) 0.097(4) -0.008(3) 0.034(3) 0.018(3)
O6 0.186(16) 0.091(10) 0.181(14) 0.039(9) -0.065(11) 0.031(9)
O6A 0.088(13) 0.094(14) 0.31(3) 0.096(17) -0.018(15) -0.019(10)
C1 0.075(5) 0.051(5) 0.101(6) -0.004(4) 0.022(5) -0.015(4)
C2 0.046(4) 0.073(5) 0.079(6) -0.009(4) 0.025(4) -0.013(4)
C3 0.058(5) 0.067(5) 0.095(6) -0.017(4) 0.031(4) -0.016(4)
C4 0.055(4) 0.059(4) 0.061(5) -0.010(4) 0.015(4) -0.014(3)
C5 0.041(4) 0.050(4) 0.059(4) 0.001(3) 0.018(3) 0.002(3)
C6 0.070(6) 0.070(6) 0.105(7) 0.000(5) 0.001(5) 0.004(4)
C7 0.035(4) 0.048(4) 0.158(9) 0.037(5) 0.015(5) 0.002(3)
C8 0.118(9) 0.089(7) 0.126(9) 0.008(6) 0.019(7) 0.011(7)
C9 0.033(3) 0.030(3) 0.050(4) 0.001(3) 0.008(3) -0.004(2)
C10 0.046(4) 0.055(4) 0.053(4) -0.004(3) 0.011(3) 0.002(3)
C11 0.045(4) 0.084(5) 0.064(5) 0.002(4) -0.004(4) 0.008(4)
C12 0.080(6) 0.072(5) 0.049(5) 0.002(4) -0.008(4) 0.002(4)
C13 0.087(6) 0.059(5) 0.044(4) -0.002(3) 0.017(4) -0.008(4)
C14 0.046(4) 0.044(4) 0.056(4) -0.004(3) 0.016(3) -0.004(3)
C15 0.040(3) 0.050(4) 0.036(3) 0.004(3) 0.008(3) 0.002(3)
C16 0.049(4) 0.058(4) 0.062(4) 0.012(3) 0.019(3) 0.005(3)
C17 0.055(4) 0.078(5) 0.079(5) 0.025(4) 0.025(4) 0.001(4)
C18 0.051(4) 0.110(7) 0.066(5) 0.015(5) 0.030(4) 0.011(5)
C19 0.071(5) 0.099(7) 0.065(5) -0.018(4) 0.030(4) 0.005(5)
C20 0.059(4) 0.060(4) 0.061(4) -0.009(4) 0.026(4) 0.000(3)
C21 0.032(3) 0.038(3) 0.049(4) 0.004(3) 0.010(3) 0.002(2)
C22 0.057(4) 0.039(3) 0.056(4) -0.004(3) 0.003(3) 0.000(3)
C23 0.074(5) 0.045(4) 0.079(5) -0.015(4) 0.012(4) -0.003(4)
C24 0.063(5) 0.042(4) 0.100(6) 0.002(4) 0.012(5) 0.008(3)
C25 0.064(5) 0.059(5) 0.063(5) 0.013(4) -0.009(4) 0.006(4)
C26 0.067(4) 0.043(4) 0.059(4) -0.004(3) 0.006(4) 0.003(3)

loop_
_atom_type_symbol
_atom_type_description
_atom_type_scat_dispersion_real
_atom_type_scat_dispersion_imag
_atom_type_scat_source
C C 0.0033 0.0016 'International Tables Vol C Tables 4.2.6.8 and 6.1.1.4'
H H 0.0000 0.0000 'International Tables Vol C Tables 4.2.6.8 and 6.1.1.4'
Fe Fe 0.3463 0.8444 'International Tables Vol C Tables 4.2.6.8 and 6.1.1.4'
O O 0.0106 0.0060 'International Tables Vol C Tables 4.2.6.8 and 6.1.1.4'
P P 0.1023 0.0942 'International Tables Vol C Tables 4.2.6.8 and 6.1.1.4'
S S 0.1246 0.1234 'International Tables Vol C Tables 4.2.6.8 and 6.1.1.4'

loop_
_geom_angle_atom_site_label_1
_geom_angle_atom_site_label_2
_geom_angle_atom_site_label_3
_geom_angle
_geom_angle_site_symmetry_1
_geom_angle_site_symmetry_3
S1 Fe1 Fe2 56.45(5) . .
S2 Fe1 Fe2 56.56(5) . .
S2 Fe1 S1 79.20(8) . .
C1 Fe1 Fe2 151.9(3) . .
C1 Fe1 S1 106.5(3) . .
C1 Fe1 S2 100.9(3) . .
C2 Fe1 Fe2 98.5(2) . .
C2 Fe1 S1 153.9(3) . .
C2 Fe1 S2 93.2(2) . .
C2 Fe1 C1 99.4(4) . .
C2 Fe1 C3 90.3(4) . .
C3 Fe1 Fe2 101.9(3) . .
C3 Fe1 S1 88.4(3) . .
C3 Fe1 S2 158.5(3) . .
C3 Fe1 C1 99.5(4) . .
S1 Fe2 Fe1 56.18(5) . .
S1 Fe2 S2 78.71(8) . .
S2 Fe2 Fe1 55.93(5) . .
P1 Fe2 Fe1 155.80(6) . .
P1 Fe2 S1 106.14(7) . .
P1 Fe2 S2 107.61(7) . .
C4 Fe2 Fe1 100.6(2) . .
C4 Fe2 S1 156.6(2) . .
C4 Fe2 S2 91.1(2) . .
C4 Fe2 P1 97.0(2) . .
C4 Fe2 C5 94.2(3) . .
C5 Fe2 Fe1 100.7(2) . .
C5 Fe2 S1 87.7(2) . .
C5 Fe2 S2 156.6(2) . .
C5 Fe2 P1 94.4(2) . .
Fe1 S1 Fe2 67.37(6) . .
C6 S1 Fe1 104.1(3) . .
C6 S1 Fe2 108.9(4) . .
Fe1 S2 Fe2 67.51(6) . .
C7 S2 Fe1 103.0(3) . .
C7 S2 Fe2 101.6(3) . .
C9 P1 Fe2 114.37(19) . .
C9 P1 C15 102.2(3) . .
C9 P1 C21 105.4(3) . .
C15 P1 Fe2 120.1(2) . .
C21 P1 Fe2 111.80(19) . .
C21 P1 C15 101.2(3) . .
C8 O6 H6 109.5 . .
C8 O6A H6A 109.5 . .
O1 C1 Fe1 176.6(8) . .
O2 C2 Fe1 176.8(8) . .
O3 C3 Fe1 178.9(8) . .
O4 C4 Fe2 178.4(7) . .
O5 C5 Fe2 176.4(6) . .
S1 C6 H6B 109.6 . .
S1 C6 H6C 109.6 . .
H6B C6 H6C 108.1 . .
C7 C6 S1 110.4(6) . .
C7 C6 H6B 109.6 . .
C7 C6 H6C 109.6 . .
S2 C7 H7 106.5 . .
C6 C7 S2 114.0(6) . .
C6 C7 H7 106.5 . .
C6 C7 C8 110.5(8) . .
C8 C7 S2 112.3(7) . .
C8 C7 H7 106.5 . .
O6 C8 C7 109.7(10) . .
O6 C8 H8AA 109.7 . .
O6 C8 H8AB 109.7 . .
O6A C8 C7 115.8(12) . .
O6A C8 H8BC 108.3 . .
O6A C8 H8BD 108.3 . .
C7 C8 H8AA 109.7 . .
C7 C8 H8AB 109.7 . .
C7 C8 H8BC 108.3 . .
C7 C8 H8BD 108.3 . .
H8AA C8 H8AB 108.2 . .
H8BC C8 H8BD 107.4 . .
C10 C9 P1 122.7(5) . .
C10 C9 C14 117.9(6) . .
C14 C9 P1 119.1(4) . .
C9 C10 H10 119.3 . .
C11 C10 C9 121.5(7) . .
C11 C10 H10 119.3 . .
C10 C11 H11 119.8 . .
C10 C11 C12 120.5(7) . .
C12 C11 H11 119.8 . .
C11 C12 H12 120.0 . .
C13 C12 C11 120.0(7) . .
C13 C12 H12 120.0 . .
C12 C13 H13 119.9 . .
C12 C13 C14 120.1(7) . .
C14 C13 H13 119.9 . .
C9 C14 H14 120.0 . .
C13 C14 C9 120.1(6) . .
C13 C14 H14 120.0 . .
C16 C15 P1 119.9(5) . .
C20 C15 P1 121.6(5) . .
C20 C15 C16 118.5(6) . .
C15 C16 H16 119.7 . .
C17 C16 C15 120.5(7) . .
C17 C16 H16 119.7 . .
C16 C17 H17 119.8 . .
C18 C17 C16 120.5(7) . .
C18 C17 H17 119.8 . .
C17 C18 H18 120.2 . .
C17 C18 C19 119.5(7) . .
C19 C18 H18 120.2 . .
C18 C19 H19 119.9 . .
C18 C19 C20 120.3(8) . .
C20 C19 H19 119.9 . .
C15 C20 C19 120.6(7) . .
C15 C20 H20 119.7 . .
C19 C20 H20 119.7 . .
C22 C21 P1 124.2(5) . .
C22 C21 C26 117.5(6) . .
C26 C21 P1 118.3(5) . .
C21 C22 H22 119.6 . .
C23 C22 C21 120.8(6) . .
C23 C22 H22 119.6 . .
C22 C23 H23 119.7 . .
C24 C23 C22 120.7(7) . .
C24 C23 H23 119.7 . .
C23 C24 H24 120.2 . .
C25 C24 C23 119.6(7) . .
C25 C24 H24 120.2 . .
C24 C25 H25 119.8 . .
C24 C25 C26 120.4(7) . .
C26 C25 H25 119.8 . .
C21 C26 H26 119.5 . .
C25 C26 C21 121.0(6) . .
C25 C26 H26 119.5 . .

loop_
_geom_bond_atom_site_label_1
_geom_bond_atom_site_label_2
_geom_bond_distance
_geom_bond_site_symmetry_2
Fe1 Fe2 2.5013(12) .
Fe1 S1 2.251(2) .
Fe1 S2 2.243(2) .
Fe1 C1 1.797(8) .
Fe1 C2 1.757(9) .
Fe1 C3 1.771(8) .
Fe2 S1 2.258(2) .
Fe2 S2 2.2591(19) .
Fe2 P1 2.2423(17) .
Fe2 C4 1.760(8) .
Fe2 C5 1.761(7) .
S1 C6 1.784(8) .
S2 C7 1.877(9) .
P1 C9 1.819(6) .
P1 C15 1.830(6) .
P1 C21 1.823(6) .
O1 C1 1.129(9) .
O2 C2 1.151(9) .
O3 C3 1.145(9) .
O4 C4 1.140(8) .
O5 C5 1.139(7) .
O6 H6 0.8200 .
O6 C8 1.402(16) .
O6A H6A 0.8200 .
O6A C8 1.369(18) .
C6 H6B 0.9700 .
C6 H6C 0.9700 .
C6 C7 1.459(12) .
C7 H7 0.9800 .
C7 C8 1.525(12) .
C8 H8AA 0.9700 .
C8 H8AB 0.9700 .
C8 H8BC 0.9700 .
C8 H8BD 0.9700 .
C9 C10 1.370(8) .
C9 C14 1.407(8) .
C10 H10 0.9300 .
C10 C11 1.362(9) .
C11 H11 0.9300 .
C11 C12 1.368(11) .
C12 H12 0.9300 .
C12 C13 1.361(11) .
C13 H13 0.9300 .
C13 C14 1.382(9) .
C14 H14 0.9300 .
C15 C16 1.386(9) .
C15 C20 1.371(9) .
C16 H16 0.9300 .
C16 C17 1.380(10) .
C17 H17 0.9300 .
C17 C18 1.367(11) .
C18 H18 0.9300 .
C18 C19 1.369(11) .
C19 H19 0.9300 .
C19 C20 1.389(10) .
C20 H20 0.9300 .
C21 C22 1.384(8) .
C21 C26 1.385(8) .
C22 H22 0.9300 .
C22 C23 1.383(9) .
C23 H23 0.9300 .
C23 C24 1.362(10) .
C24 H24 0.9300 .
C24 C25 1.361(10) .
C25 H25 0.9300 .
C25 C26 1.384(9) .
C26 H26 0.9300 .

loop_
_geom_hbond_atom_site_label_D
_geom_hbond_atom_site_label_H
_geom_hbond_atom_site_label_A
_geom_hbond_distance_DH
_geom_hbond_distance_HA
_geom_hbond_distance_DA
_geom_hbond_angle_DHA
_geom_hbond_site_symmetry_A
O6 H6 O6 0.82 2.07 2.77(3) 142.3 3_466
C7 H7 O3 0.98 2.57 3.399(9) 142.7 1_455
C8 H8BD O2 0.97 2.52 3.421(14) 154.1 3_567
C20 H20 S2 0.93 2.79 3.649(8) 154.2 .

loop_
_geom_torsion_atom_site_label_1
_geom_torsion_atom_site_label_2
_geom_torsion_atom_site_label_3
_geom_torsion_atom_site_label_4
_geom_torsion
_geom_torsion_site_symmetry_1
_geom_torsion_site_symmetry_2
_geom_torsion_site_symmetry_3
_geom_torsion_site_symmetry_4
Fe1 S1 C6 C7 -44.4(7) . . . .
Fe1 S2 C7 C6 26.8(6) . . . .
Fe1 S2 C7 C8 -99.9(7) . . . .
Fe2 S1 C6 C7 26.1(7) . . . .
Fe2 S2 C7 C6 -42.5(6) . . . .
Fe2 S2 C7 C8 -169.2(7) . . . .
Fe2 P1 C9 C10 -117.1(5) . . . .
Fe2 P1 C9 C14 57.0(5) . . . .
Fe2 P1 C15 C16 -158.7(4) . . . .
Fe2 P1 C15 C20 22.5(6) . . . .
Fe2 P1 C21 C22 -122.0(5) . . . .
Fe2 P1 C21 C26 57.2(5) . . . .
S1 C6 C7 S2 10.9(8) . . . .
S1 C6 C7 C8 138.4(7) . . . .
S2 C7 C8 O6 176.1(11) . . . .
S2 C7 C8 O6A 67.1(18) . . . .
P1 C9 C10 C11 174.1(6) . . . .
P1 C9 C14 C13 -175.2(5) . . . .
P1 C15 C16 C17 -177.8(5) . . . .
P1 C15 C20 C19 177.2(6) . . . .
P1 C21 C22 C23 -179.9(6) . . . .
P1 C21 C26 C25 179.9(6) . . . .
C6 C7 C8 O6 47.6(14) . . . .
C6 C7 C8 O6A -61.5(18) . . . .
C9 P1 C15 C16 73.5(5) . . . .
C9 P1 C15 C20 -105.4(5) . . . .
C9 P1 C21 C22 2.8(6) . . . .
C9 P1 C21 C26 -178.0(5) . . . .
C9 C10 C11 C12 0.8(11) . . . .
C10 C9 C14 C13 -0.9(9) . . . .
C10 C11 C12 C13 -0.7(12) . . . .
C11 C12 C13 C14 -0.2(11) . . . .
C12 C13 C14 C9 1.0(10) . . . .
C14 C9 C10 C11 0.0(9) . . . .
C15 P1 C9 C10 14.3(6) . . . .
C15 P1 C9 C14 -171.6(5) . . . .
C15 P1 C21 C22 108.9(6) . . . .
C15 P1 C21 C26 -71.9(5) . . . .
C15 C16 C17 C18 0.1(11) . . . .
C16 C15 C20 C19 -1.7(10) . . . .
C16 C17 C18 C19 -0.8(12) . . . .
C17 C18 C19 C20 0.2(12) . . . .
C18 C19 C20 C15 1.1(12) . . . .
C20 C15 C16 C17 1.1(10) . . . .
C21 P1 C9 C10 119.7(5) . . . .
C21 P1 C9 C14 -66.2(5) . . . .
C21 P1 C15 C16 -35.1(5) . . . .
C21 P1 C15 C20 146.0(5) . . . .
C21 C22 C23 C24 -0.5(12) . . . .
C22 C21 C26 C25 -0.8(10) . . . .
C22 C23 C24 C25 0.0(12) . . . .
C23 C24 C25 C26 0.1(12) . . . .
C24 C25 C26 C21 0.3(12) . . . .
C26 C21 C22 C23 0.9(10) . . . .
